data_7104370
loop_
_publ_author_name
'Ullrich, Matthias'
'Seto, Kelvin S-H'
'Lough, Alan J'
'Stephan, Douglas W'

_publ_section_title
;
 1,4-Addition reactions of frustrated Lewis pairs to 1,3-dienes.
;
_journal_issue 17
_journal_name_full 'Chemical communications (Cambridge, England)'
_journal_page_first 2335
_journal_page_last 2337
_journal_paper_doi 10.1039/b901212e
_journal_volume 34
_journal_year 2009
_chemical_formula_moiety 'C36 H35 B F15 P'
_chemical_formula_sum 'C36 H35 B F15 P'
_chemical_formula_weight 794.42
_space_group_IT_number 2
_symmetry_cell_setting triclinic
_symmetry_space_group_name_Hall '-P 1'
_symmetry_space_group_name_H-M 'P -1'
_atom_sites_solution_hydrogens geom
_atom_sites_solution_primary direct
_atom_sites_solution_secondary difmap
_audit_creation_method SHELXL-97
_cell_angle_alpha 81.44(3)
_cell_angle_beta 77.24(3)
_cell_angle_gamma 76.04(3)
_cell_formula_units_Z 2
_cell_length_a 9.1460(18)
_cell_length_b 13.313(3)
_cell_length_c 16.843(3)
_cell_measurement_reflns_used 20781
_cell_measurement_temperature 150(1)
_cell_measurement_theta_max 27.5
_cell_measurement_theta_min 2.6
_cell_volume 1931.2(7)
_computing_cell_refinement 'Denzo-SMN (Otwinowski & Minor, 1997)'
_computing_data_collection 'Collect (Nonius B.V., 1997-2002)'
_computing_data_reduction Denzo-SMN
_computing_molecular_graphics 'PLATON (Spek, 2003)'
_computing_publication_material 'SHELXTL V6.1'
_computing_structure_refinement 'SHELXTL V6.1 (Sheldrick, 2008)'
_computing_structure_solution 'SIR-92 (Altomare et al., 1994)'
_diffrn_ambient_temperature 150(2)
_diffrn_detector_area_resol_mean 9
_diffrn_measured_fraction_theta_full 0.985
_diffrn_measured_fraction_theta_max 0.985
_diffrn_measurement_device_type 'Nonius KappaCCD'
_diffrn_measurement_method '\f scans and \w scans with \k offsets'
_diffrn_radiation_monochromator graphite
_diffrn_radiation_source 'fine-focus sealed tube'
_diffrn_radiation_type MoK\a
_diffrn_radiation_wavelength 0.71073
_diffrn_reflns_av_R_equivalents 0.059
_diffrn_reflns_av_sigmaI/netI 0.105
_diffrn_reflns_limit_h_max 11
_diffrn_reflns_limit_h_min -11
_diffrn_reflns_limit_k_max 17
_diffrn_reflns_limit_k_min -16
_diffrn_reflns_limit_l_max 21
_diffrn_reflns_limit_l_min -21
_diffrn_reflns_number 20781
_diffrn_reflns_theta_full 27.49
_diffrn_reflns_theta_max 27.49
_diffrn_reflns_theta_min 2.82
_diffrn_standards_number 0
_exptl_absorpt_coefficient_mu 0.168
_exptl_absorpt_correction_T_max 0.992
_exptl_absorpt_correction_T_min 0.882
_exptl_absorpt_correction_type multi-scan
_exptl_absorpt_process_details
;
multi-scan from symmetry-related measurements
Sortav (Blessing 1995)
;
_exptl_crystal_colour colourless
_exptl_crystal_density_diffrn 1.366
_exptl_crystal_density_method 'not measured'
_exptl_crystal_description block
_exptl_crystal_F_000 812
_exptl_crystal_size_max 0.36
_exptl_crystal_size_mid 0.20
_exptl_crystal_size_min 0.14
_refine_diff_density_max 0.363
_refine_diff_density_min -0.227
_refine_diff_density_rms 0.061
_refine_ls_extinction_method none
_refine_ls_goodness_of_fit_ref 0.904
_refine_ls_hydrogen_treatment constr
_refine_ls_matrix_type full
_refine_ls_number_parameters 487
_refine_ls_number_reflns 8732
_refine_ls_number_restraints 0
_refine_ls_restrained_S_all 0.904
_refine_ls_R_factor_all 0.1576
_refine_ls_R_factor_gt 0.0646
_refine_ls_shift/su_max 0.001
_refine_ls_shift/su_mean 0.000
_refine_ls_structure_factor_coef Fsqd
_refine_ls_weighting_details 'calc w=1/[\s^2^(Fo^2^)+(0.0990P)^2^] where P=(Fo^2^+2Fc^2^)/3'
_refine_ls_weighting_scheme calc
_refine_ls_wR_factor_gt 0.1596
_refine_ls_wR_factor_ref 0.1896
_reflns_number_gt 3894
_reflns_number_total 8732
_reflns_threshold_expression I>2\s(I)
_cod_data_source_file b901212e.txt
_cod_data_source_block Bu3PCH(CH-CH)CH(CH2CH2)B(C6F5)3
_cod_depositor_comments
;
The following automatic conversions were performed:
'_symmetry_cell_setting' value 'Triclinic' changed to 'triclinic'
according to '/home/saulius/struct/CIF-dictionaries/cif_core.dic'
dictionary named 'cif_core.dic' version 2.4.1 from 2010-06-29.

Automatic conversion script
Id: cif_fix_enum 1527 2010-12-29 10:47:43Z saulius 
;
_cod_database_code 7104370

loop_
_symmetry_equiv_pos_as_xyz
'x, y, z'
'-x, -y, -z'

loop_
_atom_site_label
_atom_site_type_symbol
_atom_site_fract_x
_atom_site_fract_y
_atom_site_fract_z
_atom_site_U_iso_or_equiv
_atom_site_adp_type
_atom_site_occupancy
_atom_site_symmetry_multiplicity
_atom_site_calc_flag
_atom_site_refinement_flags
_atom_site_disorder_assembly
_atom_site_disorder_group
P1 P 0.55348(11) 0.33009(6) 0.73989(5) 0.0509(3) Uani 1 1 d . . .
F1 F -0.2294(3) 0.62885(16) 0.81256(11) 0.0722(6) Uani 1 1 d . . .
F2 F -0.2662(4) 0.5705(2) 0.97187(13) 0.1125(10) Uani 1 1 d . . .
F3 F -0.0770(5) 0.6090(2) 1.06249(14) 0.1364(13) Uani 1 1 d . . .
F4 F 0.1553(4) 0.7072(2) 0.98656(17) 0.1312(12) Uani 1 1 d . . .
F5 F 0.1957(3) 0.76481(17) 0.82806(15) 0.0880(8) Uani 1 1 d . . .
F6 F -0.0305(2) 0.92075(14) 0.80327(11) 0.0614(5) Uani 1 1 d . . .
F7 F 0.0618(2) 1.09350(15) 0.74490(13) 0.0702(6) Uani 1 1 d . . .
F8 F 0.1918(2) 1.12676(16) 0.58357(14) 0.0789(7) Uani 1 1 d . . .
F9 F 0.2352(2) 0.97466(16) 0.48342(13) 0.0759(6) Uani 1 1 d . . .
F10 F 0.1594(2) 0.79524(15) 0.54211(11) 0.0607(5) Uani 1 1 d . . .
F11 F -0.2774(2) 0.85609(15) 0.75912(11) 0.0614(5) Uani 1 1 d . . .
F12 F -0.5217(2) 0.89416(17) 0.68878(14) 0.0781(6) Uani 1 1 d . . .
F13 F -0.5116(2) 0.79799(16) 0.55517(12) 0.0706(6) Uani 1 1 d . . .
F14 F -0.2515(2) 0.66142(14) 0.49500(10) 0.0565(5) Uani 1 1 d . . .
F15 F -0.0084(2) 0.62357(14) 0.56077(10) 0.0508(5) Uani 1 1 d . . .
C1 C 0.6193(5) 0.3189(3) 0.8406(2) 0.0621(10) Uani 1 1 d . . .
C2 C 0.6070(5) 0.4270(3) 0.8680(2) 0.0806(13) Uani 1 1 d . . .
H2A H 0.6393 0.4182 0.9208 0.121 Uiso 1 1 calc R . .
H2B H 0.5004 0.4662 0.8734 0.121 Uiso 1 1 calc R . .
H2C H 0.6735 0.4650 0.8271 0.121 Uiso 1 1 calc R . .
C3 C 0.5133(5) 0.2651(3) 0.9092(2) 0.0774(12) Uani 1 1 d . . .
H3A H 0.5411 0.2663 0.9619 0.116 Uiso 1 1 calc R . .
H3B H 0.5252 0.1929 0.8987 0.116 Uiso 1 1 calc R . .
H3C H 0.4064 0.3020 0.9105 0.116 Uiso 1 1 calc R . .
C4 C 0.7859(5) 0.2554(3) 0.8361(2) 0.0777(13) Uani 1 1 d . . .
H4A H 0.8116 0.2440 0.8907 0.117 Uiso 1 1 calc R . .
H4B H 0.8564 0.2939 0.7985 0.117 Uiso 1 1 calc R . .
H4C H 0.7954 0.1882 0.8162 0.117 Uiso 1 1 calc R . .
C5 C 0.5022(4) 0.2037(3) 0.7291(2) 0.0609(10) Uani 1 1 d . . .
C6 C 0.3503(5) 0.1923(3) 0.7887(2) 0.0781(12) Uani 1 1 d . . .
H6A H 0.3044 0.1435 0.7694 0.117 Uiso 1 1 calc R . .
H6B H 0.2790 0.2603 0.7910 0.117 Uiso 1 1 calc R . .
H6C H 0.3716 0.1660 0.8434 0.117 Uiso 1 1 calc R . .
C7 C 0.6268(5) 0.1069(3) 0.7477(2) 0.0722(12) Uani 1 1 d . . .
H7A H 0.5960 0.0441 0.7396 0.108 Uiso 1 1 calc R . .
H7B H 0.6390 0.1032 0.8045 0.108 Uiso 1 1 calc R . .
H7C H 0.7245 0.1119 0.7108 0.108 Uiso 1 1 calc R . .
C8 C 0.4825(5) 0.2016(3) 0.6401(2) 0.0752(12) Uani 1 1 d . . .
H8A H 0.4569 0.1357 0.6352 0.113 Uiso 1 1 calc R . .
H8B H 0.5785 0.2082 0.6021 0.113 Uiso 1 1 calc R . .
H8C H 0.3997 0.2596 0.6269 0.113 Uiso 1 1 calc R . .
C9 C 0.7027(4) 0.3644(3) 0.6507(2) 0.0628(10) Uani 1 1 d . . .
C10 C 0.7795(5) 0.4490(3) 0.6695(3) 0.0809(13) Uani 1 1 d . . .
H10A H 0.8555 0.4658 0.6215 0.121 Uiso 1 1 calc R . .
H10B H 0.8303 0.4223 0.7163 0.121 Uiso 1 1 calc R . .
H10C H 0.7007 0.5118 0.6826 0.121 Uiso 1 1 calc R . .
C11 C 0.6284(5) 0.4121(3) 0.5756(2) 0.0758(12) Uani 1 1 d . . .
H11A H 0.7080 0.4281 0.5292 0.114 Uiso 1 1 calc R . .
H11B H 0.5526 0.4762 0.5888 0.114 Uiso 1 1 calc R . .
H11C H 0.5775 0.3623 0.5613 0.114 Uiso 1 1 calc R . .
C12 C 0.8324(5) 0.2702(3) 0.6278(2) 0.0725(11) Uani 1 1 d . . .
H12A H 0.9138 0.2932 0.5858 0.109 Uiso 1 1 calc R . .
H12B H 0.7920 0.2200 0.6065 0.109 Uiso 1 1 calc R . .
H12C H 0.8744 0.2373 0.6764 0.109 Uiso 1 1 calc R . .
C13 C 0.3763(4) 0.4353(3) 0.7464(2) 0.0612(10) Uani 1 1 d . . .
H13A H 0.3190 0.4256 0.8039 0.073 Uiso 1 1 calc R . .
C14 C 0.4047(4) 0.5442(3) 0.7361(2) 0.0676(11) Uani 1 1 d . . .
H14A H 0.4921 0.5540 0.7531 0.081 Uiso 1 1 calc R . .
C15 C 0.3149(4) 0.6263(3) 0.7046(2) 0.0634(10) Uani 1 1 d . . .
H15A H 0.3473 0.6903 0.6972 0.076 Uiso 1 1 calc R . .
C16 C 0.1657(4) 0.6287(2) 0.6792(2) 0.0514(9) Uani 1 1 d . . .
H16A H 0.1862 0.6362 0.6180 0.062 Uiso 1 1 calc R . .
C17 C 0.1245(4) 0.5214(3) 0.7077(2) 0.0585(9) Uani 1 1 d . . .
H17A H 0.0791 0.5181 0.7668 0.070 Uiso 1 1 calc R . .
H17B H 0.0462 0.5135 0.6781 0.070 Uiso 1 1 calc R . .
C18 C 0.2638(4) 0.4318(3) 0.6926(2) 0.0647(11) Uani 1 1 d . . .
H18A H 0.3147 0.4374 0.6343 0.078 Uiso 1 1 calc R . .
H18B H 0.2307 0.3647 0.7055 0.078 Uiso 1 1 calc R . .
C19 C -0.0166(4) 0.7034(3) 0.81030(19) 0.0567(9) Uani 1 1 d . . .
C20 C -0.1296(5) 0.6529(3) 0.8522(2) 0.0681(11) Uani 1 1 d . . .
C21 C -0.1531(6) 0.6212(3) 0.9361(2) 0.0867(14) Uani 1 1 d . . .
C22 C -0.0571(7) 0.6401(3) 0.9801(2) 0.0951(17) Uani 1 1 d . . .
C23 C 0.0566(7) 0.6883(3) 0.9430(3) 0.0978(17) Uani 1 1 d . . .
C24 C 0.0761(5) 0.7179(3) 0.8606(2) 0.0746(12) Uani 1 1 d . . .
C25 C 0.0693(4) 0.8423(2) 0.67762(19) 0.0458(8) Uani 1 1 d . . .
C26 C 0.0426(4) 0.9252(3) 0.7240(2) 0.0509(9) Uani 1 1 d . . .
C27 C 0.0854(4) 1.0191(3) 0.6943(2) 0.0566(9) Uani 1 1 d . . .
C28 C 0.1506(4) 1.0356(3) 0.6130(3) 0.0581(10) Uani 1 1 d . . .
C29 C 0.1725(4) 0.9595(3) 0.5630(2) 0.0549(9) Uani 1 1 d . . .
C30 C 0.1324(4) 0.8670(2) 0.5970(2) 0.0494(8) Uani 1 1 d . . .
C31 C -0.1281(3) 0.7371(2) 0.66588(17) 0.0414(7) Uani 1 1 d . . .
C32 C -0.2647(4) 0.8049(3) 0.69324(19) 0.0468(8) Uani 1 1 d . . .
C33 C -0.3930(4) 0.8264(3) 0.6576(2) 0.0517(8) Uani 1 1 d . . .
C34 C -0.3893(4) 0.7780(3) 0.59050(19) 0.0479(8) Uani 1 1 d . . .
C35 C -0.2586(4) 0.7105(2) 0.56048(18) 0.0439(8) Uani 1 1 d . . .
C36 C -0.1305(3) 0.6917(2) 0.59773(17) 0.0391(7) Uani 1 1 d . . .
B1 B 0.0239(4) 0.7261(3) 0.7091(2) 0.0457(9) Uani 1 1 d . . .

loop_
_atom_site_aniso_label
_atom_site_aniso_U_11
_atom_site_aniso_U_22
_atom_site_aniso_U_33
_atom_site_aniso_U_23
_atom_site_aniso_U_13
_atom_site_aniso_U_12
P1 0.0687(6) 0.0423(5) 0.0524(5) 0.0126(4) -0.0333(5) -0.0230(4)
F1 0.1047(17) 0.0800(14) 0.0461(11) 0.0007(10) -0.0066(11) -0.0587(13)
F2 0.207(3) 0.0879(18) 0.0427(12) 0.0010(12) 0.0174(15) -0.075(2)
F3 0.280(4) 0.0857(18) 0.0455(14) 0.0112(12) -0.0548(19) -0.032(2)
F4 0.218(3) 0.112(2) 0.0996(19) 0.0020(16) -0.116(2) -0.033(2)
F5 0.1102(18) 0.0739(15) 0.1058(18) 0.0130(13) -0.0762(16) -0.0323(14)
F6 0.0804(14) 0.0579(12) 0.0560(12) 0.0012(9) -0.0223(11) -0.0298(11)
F7 0.0765(14) 0.0543(12) 0.0910(15) -0.0020(11) -0.0295(12) -0.0262(11)
F8 0.0730(14) 0.0552(13) 0.1081(17) 0.0208(12) -0.0181(13) -0.0302(11)
F9 0.0756(14) 0.0662(14) 0.0719(15) 0.0227(11) 0.0008(12) -0.0203(12)
F10 0.0672(13) 0.0595(12) 0.0536(11) 0.0089(9) -0.0097(10) -0.0211(10)
F11 0.0579(12) 0.0713(13) 0.0603(12) -0.0250(10) -0.0052(10) -0.0186(10)
F12 0.0446(12) 0.0868(16) 0.1027(17) -0.0317(13) -0.0099(11) -0.0046(12)
F13 0.0502(12) 0.0899(15) 0.0787(14) -0.0015(11) -0.0334(11) -0.0137(11)
F14 0.0664(12) 0.0690(13) 0.0425(10) -0.0059(9) -0.0218(9) -0.0203(10)
F15 0.0518(11) 0.0550(11) 0.0464(10) -0.0041(9) -0.0127(9) -0.0105(10)
C1 0.094(3) 0.050(2) 0.055(2) 0.0030(16) -0.044(2) -0.017(2)
C2 0.121(4) 0.056(2) 0.085(3) -0.001(2) -0.065(3) -0.020(2)
C3 0.129(4) 0.059(2) 0.049(2) 0.0118(18) -0.034(2) -0.024(2)
C4 0.105(3) 0.064(2) 0.077(3) 0.000(2) -0.063(3) -0.005(2)
C5 0.084(3) 0.049(2) 0.065(2) 0.0118(17) -0.037(2) -0.033(2)
C6 0.097(3) 0.065(3) 0.085(3) 0.019(2) -0.034(3) -0.043(2)
C7 0.111(3) 0.042(2) 0.072(3) 0.0042(18) -0.043(2) -0.017(2)
C8 0.110(3) 0.064(2) 0.071(2) -0.0031(19) -0.049(2) -0.030(2)
C9 0.072(2) 0.059(2) 0.065(2) 0.0233(18) -0.034(2) -0.027(2)
C10 0.078(3) 0.072(3) 0.104(3) 0.023(2) -0.036(2) -0.039(2)
C11 0.082(3) 0.081(3) 0.066(2) 0.034(2) -0.034(2) -0.028(2)
C12 0.074(3) 0.071(3) 0.073(3) 0.015(2) -0.027(2) -0.018(2)
C13 0.073(3) 0.049(2) 0.073(2) 0.0107(17) -0.038(2) -0.0257(19)
C14 0.070(2) 0.048(2) 0.100(3) 0.0130(19) -0.052(2) -0.0229(19)
C15 0.058(2) 0.052(2) 0.090(3) 0.0196(19) -0.038(2) -0.0257(18)
C16 0.054(2) 0.047(2) 0.057(2) 0.0146(15) -0.0246(17) -0.0178(17)
C17 0.056(2) 0.054(2) 0.070(2) 0.0120(17) -0.0253(19) -0.0206(18)
C18 0.065(2) 0.050(2) 0.091(3) 0.0103(19) -0.038(2) -0.0241(19)
C19 0.088(3) 0.048(2) 0.0427(19) 0.0093(16) -0.0257(19) -0.026(2)
C20 0.125(4) 0.052(2) 0.0380(19) 0.0045(16) -0.021(2) -0.039(2)
C21 0.168(5) 0.060(3) 0.040(2) 0.0026(19) -0.014(3) -0.049(3)
C22 0.196(6) 0.062(3) 0.035(2) 0.0122(19) -0.039(3) -0.038(3)
C23 0.185(5) 0.065(3) 0.068(3) 0.004(2) -0.078(3) -0.032(3)
C24 0.117(4) 0.060(2) 0.066(2) 0.0140(19) -0.056(3) -0.035(2)
C25 0.0465(19) 0.0454(19) 0.052(2) 0.0080(15) -0.0230(16) -0.0168(15)
C26 0.050(2) 0.053(2) 0.054(2) 0.0103(17) -0.0233(18) -0.0192(17)
C27 0.052(2) 0.045(2) 0.081(3) 0.0042(19) -0.029(2) -0.0176(17)
C28 0.043(2) 0.045(2) 0.085(3) 0.023(2) -0.0198(19) -0.0193(17)
C29 0.046(2) 0.052(2) 0.061(2) 0.0186(18) -0.0117(18) -0.0129(17)
C30 0.0419(18) 0.047(2) 0.061(2) 0.0077(17) -0.0192(17) -0.0112(16)
C31 0.0442(19) 0.0468(19) 0.0373(17) 0.0071(14) -0.0105(15) -0.0220(16)
C32 0.048(2) 0.053(2) 0.0458(18) -0.0078(15) -0.0086(16) -0.0216(17)
C33 0.040(2) 0.050(2) 0.062(2) -0.0090(17) -0.0025(17) -0.0089(16)
C34 0.043(2) 0.056(2) 0.0502(19) 0.0066(16) -0.0228(16) -0.0146(17)
C35 0.052(2) 0.0474(19) 0.0372(17) 0.0073(14) -0.0166(16) -0.0209(17)
C36 0.0405(18) 0.0412(18) 0.0342(16) 0.0046(14) -0.0093(14) -0.0095(15)
B1 0.052(2) 0.049(2) 0.043(2) 0.0098(17) -0.0194(18) -0.0213(19)

loop_
_atom_type_symbol
_atom_type_description
_atom_type_scat_dispersion_real
_atom_type_scat_dispersion_imag
_atom_type_scat_source
C C 0.0033 0.0016 'International Tables Vol C Tables 4.2.6.8 and 6.1.1.4'
H H 0.0000 0.0000 'International Tables Vol C Tables 4.2.6.8 and 6.1.1.4'
B B 0.0013 0.0007 'International Tables Vol C Tables 4.2.6.8 and 6.1.1.4'
F F 0.0171 0.0103 'International Tables Vol C Tables 4.2.6.8 and 6.1.1.4'
P P 0.1023 0.0942 'International Tables Vol C Tables 4.2.6.8 and 6.1.1.4'

loop_
_geom_angle_atom_site_label_1
_geom_angle_atom_site_label_2
_geom_angle_atom_site_label_3
_geom_angle
_geom_angle_site_symmetry_1
_geom_angle_site_symmetry_3
_geom_angle_publ_flag
C13 P1 C9 109.92(17) . . ?
C13 P1 C5 108.64(16) . . ?
C9 P1 C5 111.03(18) . . ?
C13 P1 C1 106.06(17) . . ?
C9 P1 C1 111.72(17) . . ?
C5 P1 C1 109.32(15) . . ?
C3 C1 C4 108.5(3) . . ?
C3 C1 C2 105.4(3) . . ?
C4 C1 C2 109.2(3) . . ?
C3 C1 P1 110.0(2) . . ?
C4 C1 P1 111.8(3) . . ?
C2 C1 P1 111.7(2) . . ?
C7 C5 C6 107.6(3) . . ?
C7 C5 C8 106.8(3) . . ?
C6 C5 C8 109.0(3) . . ?
C7 C5 P1 112.9(2) . . ?
C6 C5 P1 110.1(3) . . ?
C8 C5 P1 110.3(2) . . ?
C12 C9 C11 109.7(3) . . ?
C12 C9 C10 106.8(3) . . ?
C11 C9 C10 105.9(3) . . ?
C12 C9 P1 112.3(2) . . ?
C11 C9 P1 110.4(3) . . ?
C10 C9 P1 111.5(3) . . ?
C14 C13 C18 108.9(3) . . ?
C14 C13 P1 114.5(2) . . ?
C18 C13 P1 116.8(3) . . ?
C15 C14 C13 123.7(3) . . ?
C14 C15 C16 126.4(3) . . ?
C15 C16 C17 107.9(2) . . ?
C15 C16 B1 115.0(3) . . ?
C17 C16 B1 112.8(3) . . ?
C18 C17 C16 112.3(3) . . ?
C17 C18 C13 109.5(3) . . ?
C20 C19 C24 112.1(3) . . ?
C20 C19 B1 124.0(3) . . ?
C24 C19 B1 123.0(3) . . ?
F1 C20 C19 120.7(3) . . ?
F1 C20 C21 114.2(4) . . ?
C19 C20 C21 125.1(4) . . ?
F2 C21 C22 120.9(4) . . ?
F2 C21 C20 120.9(4) . . ?
C22 C21 C20 118.2(4) . . ?
C23 C22 C21 119.9(4) . . ?
C23 C22 F3 120.7(4) . . ?
C21 C22 F3 119.4(5) . . ?
C22 C23 F4 120.6(4) . . ?
C22 C23 C24 120.0(4) . . ?
F4 C23 C24 119.3(5) . . ?
F5 C24 C23 115.9(4) . . ?
F5 C24 C19 119.5(3) . . ?
C23 C24 C19 124.6(4) . . ?
C30 C25 C26 112.0(3) . . ?
C30 C25 B1 120.8(3) . . ?
C26 C25 B1 127.0(3) . . ?
F6 C26 C27 114.2(3) . . ?
F6 C26 C25 121.8(3) . . ?
C27 C26 C25 124.0(3) . . ?
F7 C27 C28 120.6(3) . . ?
F7 C27 C26 120.0(3) . . ?
C28 C27 C26 119.5(3) . . ?
F8 C28 C29 120.7(4) . . ?
F8 C28 C27 119.8(4) . . ?
C29 C28 C27 119.5(3) . . ?
F9 C29 C28 120.2(3) . . ?
F9 C29 C30 121.7(3) . . ?
C28 C29 C30 118.2(3) . . ?
F10 C30 C29 113.9(3) . . ?
F10 C30 C25 119.4(3) . . ?
C29 C30 C25 126.7(3) . . ?
C36 C31 C32 113.1(2) . . ?
C36 C31 B1 126.5(3) . . ?
C32 C31 B1 120.0(3) . . ?
F11 C32 C31 119.4(2) . . ?
F11 C32 C33 115.9(3) . . ?
C31 C32 C33 124.7(3) . . ?
F12 C33 C34 120.0(3) . . ?
F12 C33 C32 120.5(3) . . ?
C34 C33 C32 119.5(3) . . ?
F13 C34 C35 120.9(3) . . ?
F13 C34 C33 120.4(3) . . ?
C35 C34 C33 118.7(3) . . ?
F14 C35 C34 120.2(2) . . ?
F14 C35 C36 119.8(3) . . ?
C34 C35 C36 120.0(3) . . ?
F15 C36 C31 122.8(2) . . ?
F15 C36 C35 113.4(3) . . ?
C31 C36 C35 123.9(3) . . ?
C16 B1 C19 104.9(2) . . ?
C16 B1 C31 112.9(3) . . ?
C19 B1 C31 112.8(3) . . ?
C16 B1 C25 112.5(3) . . ?
C19 B1 C25 112.7(3) . . ?
C31 B1 C25 101.4(2) . . ?

loop_
_geom_bond_atom_site_label_1
_geom_bond_atom_site_label_2
_geom_bond_distance
_geom_bond_site_symmetry_2
_geom_bond_publ_flag
P1 C13 1.863(4) . ?
P1 C9 1.876(4) . ?
P1 C5 1.895(3) . ?
P1 C1 1.895(3) . ?
F1 C20 1.363(4) . ?
F2 C21 1.352(5) . ?
F3 C22 1.372(4) . ?
F4 C23 1.369(5) . ?
F5 C24 1.360(5) . ?
F6 C26 1.354(4) . ?
F7 C27 1.350(4) . ?
F8 C28 1.349(4) . ?
F9 C29 1.343(4) . ?
F10 C30 1.369(4) . ?
F11 C32 1.356(3) . ?
F12 C33 1.353(4) . ?
F13 C34 1.334(3) . ?
F14 C35 1.345(3) . ?
F15 C36 1.353(3) . ?
C1 C3 1.543(6) . ?
C1 C4 1.545(5) . ?
C1 C2 1.547(5) . ?
C5 C7 1.545(5) . ?
C5 C6 1.550(6) . ?
C5 C8 1.553(5) . ?
C9 C12 1.534(5) . ?
C9 C11 1.549(4) . ?
C9 C10 1.564(5) . ?
C13 C14 1.512(4) . ?
C13 C18 1.527(4) . ?
C14 C15 1.318(4) . ?
C15 C16 1.510(4) . ?
C16 C17 1.546(4) . ?
C16 B1 1.647(5) . ?
C17 C18 1.525(5) . ?
C19 C20 1.375(5) . ?
C19 C24 1.385(5) . ?
C19 B1 1.661(5) . ?
C20 C21 1.396(5) . ?
C21 C22 1.355(6) . ?
C22 C23 1.341(7) . ?
C23 C24 1.370(6) . ?
C25 C30 1.378(5) . ?
C25 C26 1.390(5) . ?
C25 B1 1.677(5) . ?
C26 C27 1.389(5) . ?
C27 C28 1.375(5) . ?
C28 C29 1.363(5) . ?
C29 C30 1.376(5) . ?
C31 C36 1.381(4) . ?
C31 C32 1.383(4) . ?
C31 B1 1.673(4) . ?
C32 C33 1.385(4) . ?
C33 C34 1.372(4) . ?
C34 C35 1.358(4) . ?
C35 C36 1.402(4) . ?
